data_7150646
loop_
_publ_author_name
'Alder, Roger W.'
'Hyland, Niall P.'
'Jeffery, John C.'
'Riis-Johannessen, Thomas'
'Riley, D. Jason'

_publ_section_title
;
 Poly(1,1-bis(dialkylamino)propan-1,3-diyl)s;
 conformationally-controlled oligomers bearing electroactive groups
;
_journal_issue 13
_journal_name_full 'Organic &amp; Biomolecular Chemistry'
_journal_page_first 2704
_journal_page_last 2715
_journal_paper_doi 10.1039/b901060b
_journal_volume 7
_journal_year 2009
_chemical_formula_sum 'C30 H34 N4'
_chemical_formula_weight 450.61
_chemical_name_systematic
;
?
;
_space_group_IT_number 33
_symmetry_cell_setting orthorhombic
_symmetry_space_group_name_Hall 'P 2c -2n'
_symmetry_space_group_name_H-M 'P n a 21'
_atom_sites_solution_hydrogens geom
_atom_sites_solution_primary direct
_atom_sites_solution_secondary difmap
_audit_creation_method SHELXL-97
_cell_angle_alpha 90.00
_cell_angle_beta 90.00
_cell_angle_gamma 90.00
_cell_formula_units_Z 4
_cell_length_a 11.836(2)
_cell_length_b 16.170(3)
_cell_length_c 12.621(3)
_cell_measurement_reflns_used 3330
_cell_measurement_temperature 100(2)
_cell_measurement_theta_max 54.148
_cell_measurement_theta_min 5.349
_cell_volume 2415.5(8)
_computing_cell_refinement 'SAINT (Bruker, 2001)'
_computing_data_collection 'SMART (Bruker, 2001)'
_computing_data_reduction 'SHELXTL (Bruker, 2001)'
_computing_molecular_graphics 'SHELXTL (Bruker, 2001)'
_computing_publication_material 'SHELXTL (Bruker, 2001)'
_computing_structure_refinement 'SHELXTL (Bruker, 2001)'
_computing_structure_solution 'SHELXTL (Bruker, 2001)'
_diffrn_ambient_temperature 100(2)
_diffrn_detector_area_resol_mean 8.6
_diffrn_measured_fraction_theta_full 1.000
_diffrn_measured_fraction_theta_max 1.000
_diffrn_measurement_device_type 'CCD area detector'
_diffrn_measurement_method 'frames each covering 0.3\% in\w'
_diffrn_radiation_monochromator graphite
_diffrn_radiation_source 'fine-focus sealed tube'
_diffrn_radiation_type MoK\a
_diffrn_radiation_wavelength 0.71073
_diffrn_reflns_av_R_equivalents 0.0565
_diffrn_reflns_av_sigmaI/netI 0.0613
_diffrn_reflns_limit_h_max 15
_diffrn_reflns_limit_h_min -14
_diffrn_reflns_limit_k_max 20
_diffrn_reflns_limit_k_min -13
_diffrn_reflns_limit_l_max 15
_diffrn_reflns_limit_l_min -16
_diffrn_reflns_number 16500
_diffrn_reflns_theta_full 27.48
_diffrn_reflns_theta_max 27.48
_diffrn_reflns_theta_min 2.05
_exptl_absorpt_coefficient_mu 0.074
_exptl_absorpt_correction_T_max 0.968259
_exptl_absorpt_correction_T_min 0.771183
_exptl_absorpt_correction_type multi-scan
_exptl_absorpt_process_details 'SADABS (Sheldrick, 1996)'
_exptl_crystal_colour colourless
_exptl_crystal_density_diffrn 1.239
_exptl_crystal_density_method 'not measured'
_exptl_crystal_description Block
_exptl_crystal_F_000 968
_exptl_crystal_size_max 0.3
_exptl_crystal_size_mid 0.1
_exptl_crystal_size_min 0.1
_refine_diff_density_max 0.214
_refine_diff_density_min -0.233
_refine_diff_density_rms 0.042
_refine_ls_abs_structure_details 'Flack H D (1983), Acta Cryst. A39, 876-881'
_refine_ls_abs_structure_Flack -2.4(19)
_refine_ls_extinction_method none
_refine_ls_goodness_of_fit_ref 0.944
_refine_ls_hydrogen_treatment mixed
_refine_ls_matrix_type full
_refine_ls_number_parameters 443
_refine_ls_number_reflns 5171
_refine_ls_number_restraints 1
_refine_ls_restrained_S_all 0.944
_refine_ls_R_factor_all 0.0487
_refine_ls_R_factor_gt 0.0428
_refine_ls_shift/su_max 0.000
_refine_ls_shift/su_mean 0.000
_refine_ls_structure_factor_coef Fsqd
_refine_ls_weighting_details 'calc w=1/[\s^2^(Fo^2^)+(0.0395P)^2^+0.0000P] where P=(Fo^2^+2Fc^2^)/3'
_refine_ls_weighting_scheme calc
_refine_ls_wR_factor_gt 0.0854
_refine_ls_wR_factor_ref 0.0875
_reflns_number_gt 4452
_reflns_number_total 5171
_reflns_threshold_expression >2sigma(I)
_cod_data_source_file b901060b.txt
_cod_data_source_block niall2m
_cod_depositor_comments
;
The following automatic conversions were performed:
'_symmetry_cell_setting' value 'Orthorhombic' changed to 'orthorhombic'
according to '/home/saulius/struct/CIF-dictionaries/cif_core.dic'
dictionary named 'cif_core.dic' version 2.4.1 from 2010-06-29.

Automatic conversion script
Id: cif_fix_enum 1527 2010-12-29 10:47:43Z saulius 
;
_cod_original_sg_symbol_H-M Pna2(1)
_cod_database_code 7150646

loop_
_symmetry_equiv_pos_as_xyz
'x, y, z'
'-x, -y, z+1/2'
'x+1/2, -y+1/2, z'
'-x+1/2, y+1/2, z+1/2'

loop_
_atom_site_label
_atom_site_type_symbol
_atom_site_fract_x
_atom_site_fract_y
_atom_site_fract_z
_atom_site_U_iso_or_equiv
_atom_site_adp_type
_atom_site_occupancy
_atom_site_symmetry_multiplicity
_atom_site_calc_flag
_atom_site_refinement_flags
_atom_site_disorder_assembly
_atom_site_disorder_group
C1 C 0.41840(17) -0.03649(13) 0.49100(17) 0.0234(4) Uani 1 1 d . . .
H1A H 0.4832(16) -0.0119(12) 0.5261(16) 0.021(5) Uiso 1 1 d . . .
H1B H 0.3782(16) -0.0742(14) 0.5368(19) 0.033(6) Uiso 1 1 d . . .
H1C H 0.4412(17) -0.0710(14) 0.4318(18) 0.032(6) Uiso 1 1 d . . .
C2 C 0.34063(14) 0.03321(11) 0.45251(14) 0.0190(4) Uani 1 1 d . . .
C11 C 0.48697(15) 0.13823(11) 0.43060(14) 0.0197(4) Uani 1 1 d . . .
C12 C 0.57763(16) 0.17215(13) 0.37532(17) 0.0250(4) Uani 1 1 d . . .
H12 H 0.5841(17) 0.1617(14) 0.2991(18) 0.031(6) Uiso 1 1 d . . .
C13 C 0.65942(17) 0.21902(13) 0.42800(18) 0.0280(5) Uani 1 1 d . . .
H13 H 0.7217(19) 0.2423(15) 0.3869(19) 0.041(6) Uiso 1 1 d . . .
C14 C 0.65510(16) 0.23228(12) 0.53471(18) 0.0260(4) Uani 1 1 d . . .
H14 H 0.7085(17) 0.2644(13) 0.5699(16) 0.025(5) Uiso 1 1 d . . .
C15 C 0.56510(15) 0.19894(11) 0.59466(15) 0.0216(4) Uani 1 1 d . . .
C16 C 0.55661(17) 0.21185(13) 0.70556(16) 0.0251(4) Uani 1 1 d . . .
H16 H 0.6124(16) 0.2436(12) 0.7403(16) 0.024(5) Uiso 1 1 d . . .
C17 C 0.46565(16) 0.18203(13) 0.76004(16) 0.0254(4) Uani 1 1 d . . .
H17 H 0.4585(15) 0.1907(12) 0.8346(17) 0.021(5) Uiso 1 1 d . . .
C18 C 0.37924(16) 0.13811(12) 0.70839(15) 0.0226(4) Uani 1 1 d . . .
H18 H 0.3156(17) 0.1158(14) 0.7532(18) 0.034(6) Uiso 1 1 d . . .
C19 C 0.38452(14) 0.12333(11) 0.60070(15) 0.0187(4) Uani 1 1 d . . .
C20 C 0.47963(14) 0.15320(11) 0.54214(15) 0.0193(4) Uani 1 1 d . . .
N1 N 0.30006(12) 0.08210(9) 0.54444(12) 0.0192(3) Uani 1 1 d . . .
C01 C 0.20971(17) 0.04696(14) 0.60957(16) 0.0252(4) Uani 1 1 d . . .
H01A H 0.2409(15) 0.0032(13) 0.6578(17) 0.024(5) Uiso 1 1 d . . .
H01B H 0.1724(16) 0.0921(13) 0.6515(16) 0.027(5) Uiso 1 1 d . . .
H01C H 0.1546(15) 0.0224(12) 0.5677(16) 0.018(5) Uiso 1 1 d . . .
N2 N 0.40119(12) 0.09214(10) 0.38289(12) 0.0203(3) Uani 1 1 d . . .
C02 C 0.42481(18) 0.06504(15) 0.27439(16) 0.0281(5) Uani 1 1 d . . .
H02A H 0.3601(18) 0.0371(14) 0.2413(18) 0.034(6) Uiso 1 1 d . . .
H02B H 0.4408(18) 0.1152(15) 0.2319(19) 0.039(6) Uiso 1 1 d . . .
H02C H 0.4901(19) 0.0246(13) 0.2709(18) 0.035(6) Uiso 1 1 d . . .
C3 C 0.24060(16) -0.00541(12) 0.39295(16) 0.0215(4) Uani 1 1 d . . .
H3A H 0.2738(16) -0.0427(13) 0.3339(17) 0.027(5) Uiso 1 1 d . . .
H3B H 0.2078(15) -0.0486(12) 0.4388(15) 0.018(5) Uiso 1 1 d . . .
C4 C 0.15304(16) 0.05449(12) 0.34932(15) 0.0202(4) Uani 1 1 d . . .
H4A H 0.1893(14) 0.0977(11) 0.3053(14) 0.011(4) Uiso 1 1 d . . .
H4B H 0.1134(16) 0.0831(13) 0.4081(17) 0.023(5) Uiso 1 1 d . . .
C5 C 0.05933(15) 0.01112(12) 0.28362(14) 0.0203(4) Uani 1 1 d . . .
C21 C 0.01520(14) 0.13013(12) 0.17100(14) 0.0189(4) Uani 1 1 d . . .
C22 C -0.03542(16) 0.20552(13) 0.15269(16) 0.0242(4) Uani 1 1 d . . .
H22 H -0.1002(17) 0.2230(13) 0.1931(17) 0.028(6) Uiso 1 1 d . . .
C23 C 0.00787(17) 0.26004(13) 0.07600(16) 0.0266(4) Uani 1 1 d . . .
H23 H -0.0254(14) 0.3118(13) 0.0666(15) 0.014(5) Uiso 1 1 d . . .
C24 C 0.10188(16) 0.24099(13) 0.01806(15) 0.0251(4) Uani 1 1 d . . .
H24 H 0.1286(16) 0.2783(14) -0.0330(18) 0.027(5) Uiso 1 1 d . . .
C25 C 0.15397(14) 0.16325(12) 0.03119(14) 0.0206(4) Uani 1 1 d . . .
C26 C 0.24419(15) 0.13711(13) -0.03482(14) 0.0222(4) Uani 1 1 d . . .
H26 H 0.2738(15) 0.1763(12) -0.0829(16) 0.018(5) Uiso 1 1 d . . .
C27 C 0.28431(15) 0.05882(13) -0.02860(15) 0.0237(4) Uani 1 1 d . . .
H27 H 0.3379(15) 0.0403(12) -0.0739(15) 0.013(5) Uiso 1 1 d . . .
C28 C 0.24150(14) 0.00167(13) 0.04550(16) 0.0225(4) Uani 1 1 d . . .
H28 H 0.2715(14) -0.0532(12) 0.0480(15) 0.015(4) Uiso 1 1 d . . .
C29 C 0.15555(15) 0.02546(12) 0.11397(14) 0.0193(4) Uani 1 1 d . . .
C30 C 0.11083(14) 0.10679(12) 0.10706(14) 0.0188(4) Uani 1 1 d . . .
N3 N 0.10619(13) -0.02746(9) 0.18677(12) 0.0217(3) Uani 1 1 d . . .
C03 C 0.1321(2) -0.11477(13) 0.17931(19) 0.0309(5) Uani 1 1 d . . .
H03A H 0.209(2) -0.1290(16) 0.209(2) 0.054(8) Uiso 1 1 d . . .
H03B H 0.0798(19) -0.1518(15) 0.2183(19) 0.042(7) Uiso 1 1 d . . .
H03C H 0.1259(18) -0.1322(13) 0.108(2) 0.036(6) Uiso 1 1 d . . .
N4 N -0.02333(12) 0.07350(10) 0.24565(12) 0.0209(3) Uani 1 1 d . . .
C04 C -0.10752(18) 0.10547(15) 0.32019(17) 0.0289(5) Uani 1 1 d . . .
H04A H -0.0771(17) 0.1527(14) 0.3618(17) 0.031(6) Uiso 1 1 d . . .
H04B H -0.1768(17) 0.1289(13) 0.2776(17) 0.029(6) Uiso 1 1 d . . .
H04C H -0.1312(19) 0.0618(15) 0.366(2) 0.042(7) Uiso 1 1 d . . .
C6 C -0.00061(17) -0.05376(14) 0.35043(17) 0.0257(4) Uani 1 1 d . . .
H6A H -0.0256(17) -0.0284(13) 0.4138(18) 0.026(6) Uiso 1 1 d . . .
H6B H -0.068(2) -0.0770(16) 0.318(2) 0.048(7) Uiso 1 1 d . . .
H6C H 0.0515(17) -0.1013(14) 0.3712(16) 0.028(6) Uiso 1 1 d . . .

loop_
_atom_site_aniso_label
_atom_site_aniso_U_11
_atom_site_aniso_U_22
_atom_site_aniso_U_33
_atom_site_aniso_U_23
_atom_site_aniso_U_13
_atom_site_aniso_U_12
C1 0.0222(10) 0.0220(11) 0.0261(10) -0.0010(9) -0.0026(8) 0.0004(8)
C2 0.0175(8) 0.0199(9) 0.0196(9) -0.0009(7) -0.0007(7) -0.0006(8)
C11 0.0175(9) 0.0179(9) 0.0238(10) 0.0023(8) -0.0012(7) 0.0025(7)
C12 0.0246(10) 0.0258(10) 0.0247(10) 0.0051(8) 0.0041(8) 0.0005(8)
C13 0.0199(10) 0.0243(10) 0.0398(12) 0.0066(9) 0.0064(9) 0.0002(9)
C14 0.0178(9) 0.0182(10) 0.0420(12) -0.0016(9) -0.0020(9) -0.0015(8)
C15 0.0206(9) 0.0156(9) 0.0288(10) -0.0009(8) -0.0045(8) 0.0044(7)
C16 0.0241(10) 0.0207(10) 0.0305(11) -0.0063(8) -0.0085(8) 0.0027(8)
C17 0.0297(10) 0.0263(11) 0.0203(10) -0.0032(8) -0.0044(8) 0.0065(9)
C18 0.0230(9) 0.0232(10) 0.0217(10) 0.0023(8) 0.0006(8) 0.0036(8)
C19 0.0177(8) 0.0171(9) 0.0213(9) 0.0015(7) -0.0009(7) 0.0030(7)
C20 0.0183(8) 0.0151(9) 0.0244(9) 0.0028(7) -0.0006(7) 0.0038(7)
N1 0.0186(7) 0.0217(8) 0.0172(7) 0.0025(6) 0.0026(6) -0.0006(6)
C01 0.0219(10) 0.0314(12) 0.0224(10) 0.0019(9) 0.0027(8) -0.0041(9)
N2 0.0183(7) 0.0250(8) 0.0177(7) -0.0008(6) 0.0017(6) -0.0002(7)
C02 0.0243(10) 0.0396(13) 0.0204(10) -0.0056(9) 0.0013(8) -0.0034(10)
C3 0.0213(9) 0.0194(10) 0.0239(9) -0.0014(8) -0.0012(8) -0.0037(8)
C4 0.0189(8) 0.0214(10) 0.0204(9) -0.0011(8) 0.0003(8) -0.0020(8)
C5 0.0204(8) 0.0212(10) 0.0194(9) 0.0007(7) 0.0003(7) -0.0007(8)
C21 0.0158(8) 0.0232(10) 0.0176(9) -0.0029(7) -0.0041(7) -0.0019(8)
C22 0.0222(9) 0.0280(11) 0.0224(9) -0.0024(8) 0.0014(8) 0.0027(9)
C23 0.0324(11) 0.0228(11) 0.0246(10) 0.0006(8) -0.0037(8) 0.0077(9)
C24 0.0310(10) 0.0237(11) 0.0205(10) 0.0014(8) -0.0016(8) -0.0033(9)
C25 0.0203(9) 0.0252(10) 0.0163(8) -0.0013(8) -0.0027(7) -0.0010(8)
C26 0.0209(9) 0.0289(11) 0.0168(9) 0.0025(8) 0.0005(8) -0.0048(9)
C27 0.0164(8) 0.0378(12) 0.0170(9) -0.0048(8) -0.0001(7) 0.0019(9)
C28 0.0209(9) 0.0243(10) 0.0222(9) -0.0038(8) -0.0039(8) 0.0059(8)
C29 0.0177(8) 0.0234(10) 0.0167(8) -0.0018(7) -0.0050(7) -0.0018(8)
C30 0.0166(8) 0.0233(9) 0.0165(8) -0.0040(7) -0.0035(7) -0.0018(8)
N3 0.0237(8) 0.0198(8) 0.0216(8) -0.0014(7) -0.0010(6) 0.0000(7)
C03 0.0373(12) 0.0251(11) 0.0304(12) -0.0011(9) 0.0017(10) -0.0013(10)
N4 0.0168(7) 0.0249(9) 0.0209(8) 0.0007(7) 0.0013(6) 0.0014(7)
C04 0.0244(10) 0.0351(13) 0.0271(11) 0.0030(10) 0.0083(9) 0.0033(10)
C6 0.0226(10) 0.0286(11) 0.0258(11) 0.0033(9) -0.0008(9) -0.0057(9)

loop_
_atom_type_symbol
_atom_type_description
_atom_type_scat_dispersion_real
_atom_type_scat_dispersion_imag
_atom_type_scat_source
C C 0.0033 0.0016 'International Tables Vol C Tables 4.2.6.8 and 6.1.1.4'
H H 0.0000 0.0000 'International Tables Vol C Tables 4.2.6.8 and 6.1.1.4'
N N 0.0061 0.0033 'International Tables Vol C Tables 4.2.6.8 and 6.1.1.4'

loop_
_geom_angle_atom_site_label_1
_geom_angle_atom_site_label_2
_geom_angle_atom_site_label_3
_geom_angle
_geom_angle_site_symmetry_1
_geom_angle_site_symmetry_3
_geom_angle_publ_flag
C2 C1 H1A 108.5(11) . . ?
C2 C1 H1B 111.0(12) . . ?
H1A C1 H1B 112.0(17) . . ?
C2 C1 H1C 110.2(13) . . ?
H1A C1 H1C 111.5(17) . . ?
H1B C1 H1C 103.5(18) . . ?
N2 C2 N1 106.12(14) . . ?
N2 C2 C1 111.72(14) . . ?
N1 C2 C1 109.75(14) . . ?
N2 C2 C3 110.15(15) . . ?
N1 C2 C3 110.49(14) . . ?
C1 C2 C3 108.60(15) . . ?
C12 C11 N2 123.68(17) . . ?
C12 C11 C20 118.23(17) . . ?
N2 C11 C20 118.06(16) . . ?
C11 C12 C13 120.60(19) . . ?
C11 C12 H12 118.9(12) . . ?
C13 C12 H12 120.4(12) . . ?
C14 C13 C12 121.9(2) . . ?
C14 C13 H13 119.4(14) . . ?
C12 C13 H13 118.6(14) . . ?
C13 C14 C15 119.77(19) . . ?
C13 C14 H14 122.2(12) . . ?
C15 C14 H14 118.0(12) . . ?
C14 C15 C20 119.11(18) . . ?
C14 C15 C16 121.69(18) . . ?
C20 C15 C16 119.18(18) . . ?
C17 C16 C15 120.05(19) . . ?
C17 C16 H16 120.6(12) . . ?
C15 C16 H16 119.3(12) . . ?
C16 C17 C18 121.24(19) . . ?
C16 C17 H17 120.9(11) . . ?
C18 C17 H17 117.8(11) . . ?
C19 C18 C17 120.72(18) . . ?
C19 C18 H18 121.6(12) . . ?
C17 C18 H18 117.6(12) . . ?
C18 C19 N1 123.42(17) . . ?
C18 C19 C20 119.04(17) . . ?
N1 C19 C20 117.53(16) . . ?
C15 C20 C19 119.74(17) . . ?
C15 C20 C11 120.33(17) . . ?
C19 C20 C11 119.92(16) . . ?
C19 N1 C01 115.03(15) . . ?
C19 N1 C2 114.87(13) . . ?
C01 N1 C2 117.95(15) . . ?
N1 C01 H01A 110.2(11) . . ?
N1 C01 H01B 109.6(12) . . ?
H01A C01 H01B 110.7(16) . . ?
N1 C01 H01C 111.1(12) . . ?
H01A C01 H01C 107.6(17) . . ?
H01B C01 H01C 107.6(15) . . ?
C11 N2 C02 115.10(15) . . ?
C11 N2 C2 116.08(14) . . ?
C02 N2 C2 117.03(16) . . ?
N2 C02 H02A 112.7(13) . . ?
N2 C02 H02B 107.3(14) . . ?
H02A C02 H02B 107.2(19) . . ?
N2 C02 H02C 112.3(13) . . ?
H02A C02 H02C 106.3(17) . . ?
H02B C02 H02C 111.1(18) . . ?
C4 C3 C2 116.33(16) . . ?
C4 C3 H3A 111.6(12) . . ?
C2 C3 H3A 107.2(11) . . ?
C4 C3 H3B 113.3(11) . . ?
C2 C3 H3B 107.7(11) . . ?
H3A C3 H3B 99.2(16) . . ?
C3 C4 C5 113.11(15) . . ?
C3 C4 H4A 110.9(10) . . ?
C5 C4 H4A 109.2(10) . . ?
C3 C4 H4B 110.4(12) . . ?
C5 C4 H4B 105.8(12) . . ?
H4A C4 H4B 107.2(16) . . ?
N3 C5 N4 105.47(14) . . ?
N3 C5 C6 109.98(16) . . ?
N4 C5 C6 109.88(15) . . ?
N3 C5 C4 111.33(15) . . ?
N4 C5 C4 109.65(15) . . ?
C6 C5 C4 110.41(16) . . ?
C22 C21 N4 123.61(16) . . ?
C22 C21 C30 118.65(17) . . ?
N4 C21 C30 117.69(16) . . ?
C21 C22 C23 120.78(18) . . ?
C21 C22 H22 121.2(12) . . ?
C23 C22 H22 118.0(13) . . ?
C24 C23 C22 121.59(19) . . ?
C24 C23 H23 118.5(11) . . ?
C22 C23 H23 119.8(11) . . ?
C23 C24 C25 119.61(19) . . ?
C23 C24 H24 119.8(13) . . ?
C25 C24 H24 120.5(13) . . ?
C24 C25 C30 119.73(17) . . ?
C24 C25 C26 121.72(18) . . ?
C30 C25 C26 118.40(17) . . ?
C27 C26 C25 120.56(18) . . ?
C27 C26 H26 122.3(12) . . ?
C25 C26 H26 117.1(12) . . ?
C26 C27 C28 121.70(18) . . ?
C26 C27 H27 121.2(12) . . ?
C28 C27 H27 117.1(12) . . ?
C29 C28 C27 119.64(18) . . ?
C29 C28 H28 120.5(11) . . ?
C27 C28 H28 119.8(11) . . ?
N3 C29 C28 123.41(17) . . ?
N3 C29 C30 117.10(16) . . ?
C28 C29 C30 119.42(17) . . ?
C25 C30 C29 120.22(16) . . ?
C25 C30 C21 119.51(17) . . ?
C29 C30 C21 120.07(17) . . ?
C29 N3 C03 118.05(16) . . ?
C29 N3 C5 116.46(15) . . ?
C03 N3 C5 122.96(16) . . ?
N3 C03 H03A 112.8(15) . . ?
N3 C03 H03B 115.1(14) . . ?
H03A C03 H03B 104(2) . . ?
N3 C03 H03C 109.6(13) . . ?
H03A C03 H03C 111(2) . . ?
H03B C03 H03C 104.2(19) . . ?
C21 N4 C04 115.21(16) . . ?
C21 N4 C5 116.74(14) . . ?
C04 N4 C5 118.74(15) . . ?
N4 C04 H04A 111.3(12) . . ?
N4 C04 H04B 109.2(11) . . ?
H04A C04 H04B 106.0(17) . . ?
N4 C04 H04C 109.1(14) . . ?
H04A C04 H04C 110.8(19) . . ?
H04B C04 H04C 110.4(17) . . ?
C5 C6 H6A 108.4(12) . . ?
C5 C6 H6B 114.8(15) . . ?
H6A C6 H6B 105.2(19) . . ?
C5 C6 H6C 112.4(11) . . ?
H6A C6 H6C 107.3(17) . . ?
H6B C6 H6C 108.3(19) . . ?

loop_
_geom_bond_atom_site_label_1
_geom_bond_atom_site_label_2
_geom_bond_distance
_geom_bond_site_symmetry_2
_geom_bond_publ_flag
C1 C2 1.534(3) . ?
C1 H1A 0.97(2) . ?
C1 H1B 0.97(2) . ?
C1 H1C 0.97(2) . ?
C2 N2 1.481(2) . ?
C2 N1 1.484(2) . ?
C2 C3 1.535(3) . ?
C11 C12 1.393(3) . ?
C11 N2 1.396(2) . ?
C11 C20 1.431(3) . ?
C12 C13 1.398(3) . ?
C12 H12 0.98(2) . ?
C13 C14 1.365(3) . ?
C13 H13 0.98(2) . ?
C14 C15 1.414(3) . ?
C14 H14 0.93(2) . ?
C15 C20 1.418(2) . ?
C15 C16 1.419(3) . ?
C16 C17 1.365(3) . ?
C16 H16 0.95(2) . ?
C17 C18 1.405(3) . ?
C17 H17 0.95(2) . ?
C18 C19 1.381(3) . ?
C18 H18 1.01(2) . ?
C19 N1 1.396(2) . ?
C19 C20 1.431(2) . ?
N1 C01 1.464(2) . ?
C01 H01A 1.00(2) . ?
C01 H01B 1.00(2) . ?
C01 H01C 0.93(2) . ?
N2 C02 1.465(2) . ?
C02 H02A 0.98(2) . ?
C02 H02B 0.99(2) . ?
C02 H02C 1.01(2) . ?
C3 C4 1.522(3) . ?
C3 H3A 1.04(2) . ?
C3 H3B 0.99(2) . ?
C4 C5 1.552(3) . ?
C4 H4A 0.990(18) . ?
C4 H4B 0.99(2) . ?
C5 N3 1.480(2) . ?
C5 N4 1.485(2) . ?
C5 C6 1.522(3) . ?
C21 C22 1.378(3) . ?
C21 N4 1.391(2) . ?
C21 C30 1.440(2) . ?
C22 C23 1.406(3) . ?
C22 H22 0.96(2) . ?
C23 C24 1.367(3) . ?
C23 H23 0.93(2) . ?
C24 C25 1.410(3) . ?
C24 H24 0.94(2) . ?
C25 C30 1.418(3) . ?
C25 C26 1.419(3) . ?
C26 C27 1.354(3) . ?
C26 H26 0.94(2) . ?
C27 C28 1.409(3) . ?
C27 H27 0.905(19) . ?
C28 C29 1.389(3) . ?
C28 H28 0.956(19) . ?
C29 N3 1.385(2) . ?
C29 C30 1.420(3) . ?
N3 C03 1.448(3) . ?
C03 H03A 1.01(3) . ?
C03 H03B 0.99(2) . ?
C03 H03C 0.95(2) . ?
N4 C04 1.465(2) . ?
C04 H04A 0.99(2) . ?
C04 H04B 1.05(2) . ?
C04 H04C 0.96(3) . ?
C6 H6A 0.95(2) . ?
C6 H6B 0.97(3) . ?
C6 H6C 1.02(2) . ?

loop_
_cod_related_entry_id
_cod_related_entry_database
_cod_related_entry_code
1 ChemSpider 25943167
